data_7000827
loop_
_publ_author_name
'Alexander, Sean G.'
'Cole, Marcus L.'
'Forsyth, Craig M.'
'Furfari, Samantha K.'
'Konstas, Kristina'

_publ_section_title
;
 Bulky triazenide complexes of alumino- and gallohydrides
;
_journal_issue 13
_journal_name_full 'Dalton Transactions'
_journal_page_first 2326
_journal_page_last 2336
_journal_paper_doi 10.1039/b817397d
_journal_year 2009
_chemical_compound_source Et2O
_chemical_formula_moiety 'C33 H37 N3'
_chemical_formula_sum 'C33 H37 N3'
_chemical_formula_weight 475.66
_chemical_melting_point 431.0(10)
_chemical_name_common DmpN3(H)Mes
_space_group_IT_number 14
_symmetry_cell_setting monoclinic
_symmetry_Int_Tables_number 14
_symmetry_space_group_name_Hall '-P 2ybc'
_symmetry_space_group_name_H-M 'P 1 21/c 1'
_atom_sites_solution_hydrogens geom
_atom_sites_solution_primary direct
_atom_sites_solution_secondary difmap
_audit_creation_method SHELXL-97
_cell_angle_alpha 90.00
_cell_angle_beta 94.6210(10)
_cell_angle_gamma 90.00
_cell_formula_units_Z 4
_cell_length_a 11.5637(3)
_cell_length_b 16.0951(4)
_cell_length_c 14.7471(4)
_cell_measurement_reflns_used 17849
_cell_measurement_temperature 123(2)
_cell_measurement_theta_max 29.55
_cell_measurement_theta_min 1.77
_cell_volume 2735.79(12)
_computing_cell_refinement DENZO-SMN
_computing_data_collection 'Nonius Collect'
_computing_data_reduction X-Seed
_computing_molecular_graphics 'X-Seed / POV-Ray'
_computing_publication_material 'Microsoft Office 2000'
_computing_structure_refinement 'SHELXL-97 (Sheldrick, 1997)'
_computing_structure_solution 'SHELXS-97 (Sheldrick, 1990)'
_diffrn_ambient_temperature 123(2)
_diffrn_measured_fraction_theta_full 0.984
_diffrn_measured_fraction_theta_max 0.984
_diffrn_measurement_device_type 'Nonius Kappa CCD'
_diffrn_measurement_method 'psi and omega scans'
_diffrn_radiation_monochromator graphite
_diffrn_radiation_probe x-ray
_diffrn_radiation_type MoK\a
_diffrn_radiation_wavelength 0.71073
_diffrn_reflns_av_R_equivalents 0.0893
_diffrn_reflns_av_sigmaI/netI 0.1240
_diffrn_reflns_limit_h_max 15
_diffrn_reflns_limit_h_min -16
_diffrn_reflns_limit_k_max 19
_diffrn_reflns_limit_k_min -21
_diffrn_reflns_limit_l_max 20
_diffrn_reflns_limit_l_min -10
_diffrn_reflns_number 17849
_diffrn_reflns_theta_full 29.55
_diffrn_reflns_theta_max 29.55
_diffrn_reflns_theta_min 1.77
_diffrn_source 'fine-focus sealed tube'
_exptl_absorpt_coefficient_mu 0.067
_exptl_absorpt_correction_T_max 0.9933
_exptl_absorpt_correction_T_min 0.9900
_exptl_absorpt_correction_type empirical
_exptl_absorpt_process_details 'performed as part of the DENZO-SMN package'
_exptl_crystal_colour 'pale yellow'
_exptl_crystal_density_diffrn 1.155
_exptl_crystal_density_method 'not measured'
_exptl_crystal_description 'hexagonal prism'
_exptl_crystal_F_000 1024
_exptl_crystal_size_max 0.15
_exptl_crystal_size_mid 0.15
_exptl_crystal_size_min 0.10
_refine_diff_density_max 0.316
_refine_diff_density_min -0.330
_refine_diff_density_rms 0.066
_refine_ls_extinction_method none
_refine_ls_goodness_of_fit_ref 0.933
_refine_ls_hydrogen_treatment mixed
_refine_ls_matrix_type full
_refine_ls_number_parameters 338
_refine_ls_number_reflns 7533
_refine_ls_number_restraints 0
_refine_ls_restrained_S_all 0.933
_refine_ls_R_factor_all 0.1668
_refine_ls_R_factor_gt 0.0718
_refine_ls_shift/su_max 0.000
_refine_ls_shift/su_mean 0.000
_refine_ls_structure_factor_coef Fsqd
_refine_ls_weighting_details 'calc w=1/[\s^2^(Fo^2^)+(0.1161P)^2^+0.0000P] where P=(Fo^2^+2Fc^2^)/3'
_refine_ls_weighting_scheme calc
_refine_ls_wR_factor_gt 0.1704
_refine_ls_wR_factor_ref 0.2235
_reflns_number_gt 3422
_reflns_number_total 7533
_reflns_threshold_expression >2sigma(I)
_cod_data_source_file b817397d.txt
_cod_data_source_block 1
_cod_depositor_comments
;
The following automatic conversions were performed:

'_chemical_melting_point' value '430-432' was changed to '431.0(10)'
- the average value was taken and precision was estimated.

Automatic conversion script
Id: cif_fix_values 1646 2011-03-28 12:23:43Z adriana 
;
_cod_original_sg_symbol_H-M 'P 21/c'
_cod_database_code 7000827

loop_
_symmetry_equiv_pos_as_xyz
'x, y, z'
'-x, y+1/2, -z+1/2'
'-x, -y, -z'
'x, -y-1/2, z-1/2'

loop_
_atom_site_label
_atom_site_type_symbol
_atom_site_fract_x
_atom_site_fract_y
_atom_site_fract_z
_atom_site_U_iso_or_equiv
_atom_site_adp_type
_atom_site_occupancy
_atom_site_symmetry_multiplicity
_atom_site_calc_flag
_atom_site_refinement_flags
_atom_site_disorder_assembly
_atom_site_disorder_group
N1 N 0.81820(14) 0.13911(11) 0.33879(12) 0.0306(4) Uani 1 1 d . . .
N2 N 0.81454(16) 0.18451(11) 0.26939(13) 0.0367(5) Uani 1 1 d . . .
N3 N 0.90153(16) 0.16936(13) 0.21550(13) 0.0361(5) Uani 1 1 d . . .
C1 C 0.72628(18) 0.15667(12) 0.39546(14) 0.0288(5) Uani 1 1 d . . .
C2 C 0.62080(18) 0.11502(13) 0.38227(14) 0.0304(5) Uani 1 1 d . . .
C3 C 0.53637(18) 0.12978(14) 0.44265(15) 0.0346(5) Uani 1 1 d . . .
H3 H 0.4630 0.1034 0.4329 0.042 Uiso 1 1 calc R . .
C4 C 0.55742(19) 0.18223(14) 0.51662(15) 0.0343(5) Uani 1 1 d . . .
H4 H 0.4993 0.1911 0.5576 0.041 Uiso 1 1 calc R . .
C5 C 0.66399(18) 0.22165(13) 0.53030(15) 0.0326(5) Uani 1 1 d . . .
H5 H 0.6785 0.2579 0.5808 0.039 Uiso 1 1 calc R . .
C6 C 0.75022(17) 0.20879(12) 0.47091(14) 0.0289(5) Uani 1 1 d . . .
C7 C 0.59994(17) 0.05019(14) 0.30943(15) 0.0338(5) Uani 1 1 d . . .
C8 C 0.63617(18) -0.03136(15) 0.32955(16) 0.0378(6) Uani 1 1 d . . .
C9 C 0.61477(19) -0.09298(16) 0.26381(17) 0.0423(6) Uani 1 1 d . . .
H9 H 0.6378 -0.1484 0.2780 0.051 Uiso 1 1 calc R . .
C10 C 0.5613(2) -0.07591(17) 0.17887(18) 0.0465(7) Uani 1 1 d . . .
C11 C 0.5272(2) 0.00520(17) 0.15951(17) 0.0466(7) Uani 1 1 d . . .
H11 H 0.4912 0.0178 0.1009 0.056 Uiso 1 1 calc R . .
C12 C 0.54416(18) 0.06969(15) 0.22409(16) 0.0394(6) Uani 1 1 d . . .
C13 C 0.7006(2) -0.05189(15) 0.41939(17) 0.0450(6) Uani 1 1 d . . .
H13A H 0.7041 -0.1123 0.4271 0.068 Uiso 1 1 calc R . .
H13B H 0.6602 -0.0272 0.4687 0.068 Uiso 1 1 calc R . .
H13C H 0.7795 -0.0295 0.4209 0.068 Uiso 1 1 calc R . .
C14 C 0.5408(2) -0.14413(18) 0.1089(2) 0.0631(8) Uani 1 1 d . . .
H14A H 0.5161 -0.1196 0.0497 0.095 Uiso 1 1 calc R . .
H14B H 0.4802 -0.1816 0.1275 0.095 Uiso 1 1 calc R . .
H14C H 0.6128 -0.1754 0.1043 0.095 Uiso 1 1 calc R . .
C15 C 0.5043(2) 0.15642(16) 0.20254(17) 0.0492(7) Uani 1 1 d . . .
H15A H 0.4364 0.1691 0.2358 0.074 Uiso 1 1 calc R . .
H15B H 0.4835 0.1615 0.1370 0.074 Uiso 1 1 calc R . .
H15C H 0.5668 0.1955 0.2207 0.074 Uiso 1 1 calc R . .
C16 C 0.86646(17) 0.24846(12) 0.48987(13) 0.0286(5) Uani 1 1 d . . .
C17 C 0.96299(18) 0.20041(13) 0.52190(14) 0.0305(5) Uani 1 1 d . . .
C18 C 1.06877(18) 0.23961(14) 0.54267(14) 0.0347(5) Uani 1 1 d . . .
H18 H 1.1331 0.2071 0.5659 0.042 Uiso 1 1 calc R . .
C19 C 1.08439(19) 0.32427(14) 0.53085(15) 0.0347(5) Uani 1 1 d . . .
C20 C 0.98883(19) 0.37049(14) 0.49696(15) 0.0341(5) Uani 1 1 d . . .
H20 H 0.9978 0.4284 0.4874 0.041 Uiso 1 1 calc R . .
C21 C 0.87993(19) 0.33421(13) 0.47656(15) 0.0323(5) Uani 1 1 d . . .
C22 C 0.9551(2) 0.10712(13) 0.53197(16) 0.0383(6) Uani 1 1 d . . .
H22A H 0.9668 0.0806 0.4736 0.058 Uiso 1 1 calc R . .
H22B H 0.8784 0.0922 0.5508 0.058 Uiso 1 1 calc R . .
H22C H 1.0151 0.0881 0.5781 0.058 Uiso 1 1 calc R . .
C23 C 1.2003(2) 0.36446(15) 0.55366(17) 0.0433(6) Uani 1 1 d . . .
H23A H 1.1977 0.3975 0.6093 0.065 Uiso 1 1 calc R . .
H23B H 1.2190 0.4007 0.5034 0.065 Uiso 1 1 calc R . .
H23C H 1.2600 0.3214 0.5632 0.065 Uiso 1 1 calc R . .
C24 C 0.7791(2) 0.38700(14) 0.44135(17) 0.0418(6) Uani 1 1 d . . .
H24A H 0.7253 0.3935 0.4889 0.063 Uiso 1 1 calc R . .
H24B H 0.7389 0.3602 0.3881 0.063 Uiso 1 1 calc R . .
H24C H 0.8073 0.4417 0.4241 0.063 Uiso 1 1 calc R . .
C25 C 0.99641(18) 0.11482(14) 0.24072(14) 0.0317(5) Uani 1 1 d . . .
C26 C 0.98511(18) 0.03041(14) 0.22205(14) 0.0330(5) Uani 1 1 d . . .
C27 C 1.07999(19) -0.02081(14) 0.24555(15) 0.0360(5) Uani 1 1 d . . .
H27 H 1.0737 -0.0786 0.2331 0.043 Uiso 1 1 calc R . .
C28 C 1.18346(19) 0.01012(15) 0.28666(15) 0.0384(6) Uani 1 1 d . . .
C29 C 1.19064(19) 0.09480(16) 0.30511(15) 0.0400(6) Uani 1 1 d . . .
H29 H 1.2605 0.1166 0.3341 0.048 Uiso 1 1 calc R . .
C30 C 1.09898(19) 0.14841(14) 0.28248(15) 0.0362(6) Uani 1 1 d . . .
C31 C 0.87334(19) -0.00397(15) 0.17821(17) 0.0416(6) Uani 1 1 d . . .
H31A H 0.8105 0.0071 0.2173 0.062 Uiso 1 1 calc R . .
H31B H 0.8811 -0.0640 0.1698 0.062 Uiso 1 1 calc R . .
H31C H 0.8556 0.0227 0.1190 0.062 Uiso 1 1 calc R . .
C32 C 1.2843(2) -0.04785(17) 0.31102(18) 0.0523(7) Uani 1 1 d . . .
H32A H 1.3496 -0.0327 0.2759 0.078 Uiso 1 1 calc R . .
H32B H 1.2607 -0.1052 0.2967 0.078 Uiso 1 1 calc R . .
H32C H 1.3079 -0.0432 0.3762 0.078 Uiso 1 1 calc R . .
C33 C 1.1094(2) 0.23985(15) 0.30201(17) 0.0491(7) Uani 1 1 d . . .
H33A H 1.1838 0.2511 0.3365 0.074 Uiso 1 1 calc R . .
H33B H 1.0458 0.2574 0.3377 0.074 Uiso 1 1 calc R . .
H33C H 1.1055 0.2707 0.2446 0.074 Uiso 1 1 calc R . .
H1 H 0.901(3) 0.210(2) 0.172(3) 0.122(14) Uiso 1 1 d . . .

loop_
_atom_site_aniso_label
_atom_site_aniso_U_11
_atom_site_aniso_U_22
_atom_site_aniso_U_33
_atom_site_aniso_U_23
_atom_site_aniso_U_13
_atom_site_aniso_U_12
N1 0.0335(10) 0.0330(10) 0.0251(10) -0.0005(8) 0.0020(8) -0.0008(8)
N2 0.0429(11) 0.0375(11) 0.0302(11) 0.0031(9) 0.0064(9) 0.0027(9)
N3 0.0384(11) 0.0416(12) 0.0296(11) 0.0044(9) 0.0104(8) 0.0053(9)
C1 0.0348(11) 0.0262(11) 0.0253(11) 0.0044(9) 0.0023(9) 0.0020(9)
C2 0.0326(11) 0.0313(12) 0.0268(11) 0.0029(9) -0.0006(9) 0.0031(9)
C3 0.0299(11) 0.0391(13) 0.0342(13) 0.0036(11) -0.0011(10) 0.0000(10)
C4 0.0361(12) 0.0354(13) 0.0321(12) 0.0040(10) 0.0076(10) 0.0043(10)
C5 0.0424(12) 0.0285(12) 0.0268(12) -0.0014(9) 0.0023(9) 0.0041(10)
C6 0.0347(11) 0.0245(11) 0.0273(12) 0.0026(9) 0.0019(9) 0.0021(9)
C7 0.0291(11) 0.0401(14) 0.0322(12) -0.0040(10) 0.0037(9) -0.0051(10)
C8 0.0308(11) 0.0431(14) 0.0398(14) -0.0059(11) 0.0051(10) -0.0061(10)
C9 0.0344(12) 0.0423(14) 0.0509(16) -0.0096(12) 0.0080(11) -0.0067(11)
C10 0.0358(13) 0.0577(18) 0.0466(16) -0.0151(13) 0.0078(11) -0.0118(12)
C11 0.0394(13) 0.0680(19) 0.0322(14) -0.0058(13) 0.0024(11) -0.0157(13)
C12 0.0318(11) 0.0533(15) 0.0329(13) -0.0022(12) 0.0006(10) -0.0094(11)
C13 0.0471(14) 0.0380(14) 0.0495(16) -0.0011(12) 0.0006(12) 0.0044(11)
C14 0.0577(17) 0.071(2) 0.0612(19) -0.0280(16) 0.0096(14) -0.0137(15)
C15 0.0476(15) 0.0611(18) 0.0377(14) 0.0099(13) -0.0030(12) -0.0072(13)
C16 0.0369(11) 0.0257(11) 0.0231(11) -0.0028(9) 0.0020(9) -0.0009(9)
C17 0.0376(12) 0.0299(12) 0.0244(11) 0.0008(9) 0.0051(9) 0.0008(10)
C18 0.0375(12) 0.0372(13) 0.0293(12) -0.0009(10) 0.0013(10) 0.0030(10)
C19 0.0406(12) 0.0367(13) 0.0267(12) -0.0075(10) 0.0033(10) -0.0052(11)
C20 0.0463(13) 0.0259(12) 0.0307(12) -0.0046(10) 0.0064(10) -0.0027(10)
C21 0.0391(12) 0.0286(12) 0.0292(12) -0.0016(10) 0.0033(9) 0.0024(10)
C22 0.0447(13) 0.0307(13) 0.0389(14) 0.0063(10) -0.0013(11) 0.0005(10)
C23 0.0464(14) 0.0444(14) 0.0386(14) -0.0082(12) -0.0004(11) -0.0088(12)
C24 0.0481(14) 0.0292(12) 0.0482(15) 0.0065(11) 0.0038(12) 0.0027(11)
C25 0.0350(12) 0.0357(13) 0.0255(11) 0.0017(10) 0.0078(9) 0.0007(10)
C26 0.0352(12) 0.0386(13) 0.0256(11) 0.0028(10) 0.0047(9) -0.0034(10)
C27 0.0421(13) 0.0356(13) 0.0311(13) 0.0021(10) 0.0073(10) 0.0002(10)
C28 0.0391(13) 0.0496(15) 0.0268(12) 0.0092(11) 0.0051(10) 0.0039(11)
C29 0.0357(12) 0.0564(16) 0.0270(12) 0.0035(11) -0.0029(10) -0.0057(12)
C30 0.0425(13) 0.0417(14) 0.0249(11) -0.0017(10) 0.0058(10) -0.0045(11)
C31 0.0392(13) 0.0446(15) 0.0412(14) -0.0029(11) 0.0041(11) -0.0063(11)
C32 0.0450(14) 0.0670(18) 0.0449(16) 0.0160(14) 0.0032(12) 0.0081(13)
C33 0.0620(16) 0.0486(16) 0.0370(14) -0.0048(12) 0.0050(12) -0.0095(13)

loop_
_atom_type_symbol
_atom_type_description
_atom_type_scat_dispersion_real
_atom_type_scat_dispersion_imag
_atom_type_scat_source
C C 0.0033 0.0016 'International Tables Vol C Tables 4.2.6.8 and 6.1.1.4'
H H 0.0000 0.0000 'International Tables Vol C Tables 4.2.6.8 and 6.1.1.4'
N N 0.0061 0.0033 'International Tables Vol C Tables 4.2.6.8 and 6.1.1.4'

loop_
_geom_angle_atom_site_label_1
_geom_angle_atom_site_label_2
_geom_angle_atom_site_label_3
_geom_angle
_geom_angle_site_symmetry_1
_geom_angle_site_symmetry_3
_geom_angle_publ_flag
N2 N1 C1 112.52(17) . . ?
N1 N2 N3 113.34(18) . . ?
N2 N3 C25 123.26(19) . . ?
C2 C1 C6 120.9(2) . . ?
C2 C1 N1 120.45(18) . . ?
C6 C1 N1 118.19(18) . . ?
C1 C2 C3 118.7(2) . . ?
C1 C2 C7 121.51(19) . . ?
C3 C2 C7 119.64(18) . . ?
C4 C3 C2 121.3(2) . . ?
C3 C4 C5 119.4(2) . . ?
C4 C5 C6 120.9(2) . . ?
C5 C6 C1 118.77(18) . . ?
C5 C6 C16 119.82(18) . . ?
C1 C6 C16 121.39(19) . . ?
C8 C7 C12 120.5(2) . . ?
C8 C7 C2 118.08(19) . . ?
C12 C7 C2 121.4(2) . . ?
C9 C8 C7 119.0(2) . . ?
C9 C8 C13 120.2(2) . . ?
C7 C8 C13 120.7(2) . . ?
C10 C9 C8 122.1(2) . . ?
C9 C10 C11 118.3(2) . . ?
C9 C10 C14 120.6(3) . . ?
C11 C10 C14 121.1(2) . . ?
C10 C11 C12 122.1(2) . . ?
C7 C12 C11 118.0(2) . . ?
C7 C12 C15 120.7(2) . . ?
C11 C12 C15 121.3(2) . . ?
C17 C16 C21 119.53(19) . . ?
C17 C16 C6 120.33(18) . . ?
C21 C16 C6 120.13(18) . . ?
C18 C17 C16 119.0(2) . . ?
C18 C17 C22 119.23(19) . . ?
C16 C17 C22 121.74(19) . . ?
C19 C18 C17 122.7(2) . . ?
C18 C19 C20 117.56(19) . . ?
C18 C19 C23 121.2(2) . . ?
C20 C19 C23 121.3(2) . . ?
C19 C20 C21 122.0(2) . . ?
C20 C21 C16 119.22(19) . . ?
C20 C21 C24 119.93(19) . . ?
C16 C21 C24 120.85(19) . . ?
C26 C25 C30 121.81(19) . . ?
C26 C25 N3 119.35(18) . . ?
C30 C25 N3 118.8(2) . . ?
C25 C26 C27 117.98(19) . . ?
C25 C26 C31 120.57(19) . . ?
C27 C26 C31 121.4(2) . . ?
C28 C27 C26 122.0(2) . . ?
C27 C28 C29 118.2(2) . . ?
C27 C28 C32 120.2(2) . . ?
C29 C28 C32 121.7(2) . . ?
C28 C29 C30 122.0(2) . . ?
C29 C30 C25 118.0(2) . . ?
C29 C30 C33 121.0(2) . . ?
C25 C30 C33 121.0(2) . . ?

loop_
_geom_bond_atom_site_label_1
_geom_bond_atom_site_label_2
_geom_bond_distance
_geom_bond_site_symmetry_2
_geom_bond_publ_flag
N1 N2 1.256(2) . ?
N1 C1 1.432(3) . ?
N2 N3 1.353(2) . ?
N3 C25 1.431(3) . ?
C1 C2 1.392(3) . ?
C1 C6 1.403(3) . ?
C2 C3 1.394(3) . ?
C2 C7 1.503(3) . ?
C3 C4 1.385(3) . ?
C4 C5 1.386(3) . ?
C5 C6 1.395(3) . ?
C6 C16 1.494(3) . ?
C7 C8 1.402(3) . ?
C7 C12 1.403(3) . ?
C8 C9 1.395(3) . ?
C8 C13 1.504(3) . ?
C9 C10 1.379(3) . ?
C10 C11 1.387(4) . ?
C10 C14 1.512(3) . ?
C11 C12 1.412(3) . ?
C12 C15 1.496(3) . ?
C16 C17 1.408(3) . ?
C16 C21 1.404(3) . ?
C17 C18 1.389(3) . ?
C17 C22 1.512(3) . ?
C18 C19 1.387(3) . ?
C19 C20 1.391(3) . ?
C19 C23 1.502(3) . ?
C20 C21 1.399(3) . ?
C21 C24 1.501(3) . ?
C25 C26 1.390(3) . ?
C25 C30 1.400(3) . ?
C26 C27 1.394(3) . ?
C26 C31 1.503(3) . ?
C27 C28 1.389(3) . ?
C28 C29 1.391(3) . ?
C28 C32 1.514(3) . ?
C29 C30 1.386(3) . ?
C30 C33 1.503(3) . ?

loop_
_cod_related_entry_id
_cod_related_entry_database
_cod_related_entry_code
1 ChemSpider 30652585
